data_7123940
loop_
_publ_author_name
'Tao, Xin'
'Daniliuc, Constantin Gabriel'
'Soloviova, Kateryna'
'Strassert, Cristian Alejandro'
'Kehr, Gerald'
'Erker, Gerhard'

_publ_section_title
;
 Arylallenes and the Halogeno-B(C6F5)2 Reagents: Facile Formation of
 2-Borylindenes
;
_journal_name_full 'Chemical Communications'
_journal_paper_doi 10.1039/C9CC04199K
_journal_year 2019
_chemical_formula_sum 'C66 H24 B3 F30 N3'
_chemical_formula_weight 1461.31
_space_group_crystal_system monoclinic
_space_group_IT_number 14
_space_group_name_Hall '-P 2ybc'
_space_group_name_H-M_alt 'P 1 21/c 1'
_symmetry_space_group_name_Hall '-P 2ybc'
_symmetry_space_group_name_H-M 'P 1 21/c 1'
_atom_sites_solution_hydrogens geom
_audit_creation_method 'APEX3 v2016.1-0'
_audit_update_record
;
2019-04-03 deposited with the CCDC.    2019-07-30 downloaded from the CCDC.
;
_cell_angle_alpha 90
_cell_angle_beta 95.1620(10)
_cell_angle_gamma 90
_cell_formula_units_Z 4
_cell_length_a 18.2599(7)
_cell_length_b 26.5169(9)
_cell_length_c 13.8464(4)
_cell_measurement_reflns_used 9531
_cell_measurement_temperature 173.(2)
_cell_measurement_theta_max 25.35
_cell_measurement_theta_min 3.70
_cell_volume 6677.2(4)
_computing_cell_refinement 'Collect (Nonius B.V., 1998)'
_computing_data_collection
;

Collect (Nonius B.V., 1998)
;
_computing_data_reduction 'Denzo-SMN (Otwinowski & Minor, 1997)'
_computing_molecular_graphics 'XP (Sheldrick, 2014)'
_computing_publication_material 'SHELXL-2014/7 (Sheldrick, 2014)'
_computing_structure_refinement 'SHELXL-2014/7 (Sheldrick, 2014)'
_computing_structure_solution 'SHELXL-2014/7 (Sheldrick, 2014)'
_diffrn_ambient_temperature 173.(2)
_diffrn_measured_fraction_theta_full 0.976
_diffrn_measured_fraction_theta_max 0.976
_diffrn_measurement_device_type 'rotating anode Nonius FR591'
_diffrn_measurement_method 'omega and phi scans'
_diffrn_radiation_monochromator 'Montel mirror'
_diffrn_radiation_type 'Mo K\a'
_diffrn_radiation_wavelength 0.71073
_diffrn_reflns_av_R_equivalents 0.0840
_diffrn_reflns_av_unetI/netI 0.1043
_diffrn_reflns_limit_h_max 21
_diffrn_reflns_limit_h_min -21
_diffrn_reflns_limit_k_max 31
_diffrn_reflns_limit_k_min -28
_diffrn_reflns_limit_l_max 16
_diffrn_reflns_limit_l_min -16
_diffrn_reflns_number 27433
_diffrn_reflns_theta_full 25.00
_diffrn_reflns_theta_max 25.00
_diffrn_reflns_theta_min 3.75
_diffrn_source 'Mo rotating anode'
_diffrn_source_type 'Mo rotating anode'
_exptl_absorpt_coefficient_mu 0.144
_exptl_absorpt_correction_T_max 1.00
_exptl_absorpt_correction_T_min 0.99
_exptl_absorpt_correction_type multi-scan
_exptl_absorpt_process_details 'Denzo (Otwinowski, Borek, Majewski & Minor, 2003)'
_exptl_crystal_colour 'pale yellow'
_exptl_crystal_density_diffrn 1.454
_exptl_crystal_density_method 'not measured'
_exptl_crystal_description needle
_exptl_crystal_F_000 2904
_exptl_crystal_size_max 0.100
_exptl_crystal_size_mid 0.040
_exptl_crystal_size_min 0.020
_refine_diff_density_max 1.028
_refine_diff_density_min -0.325
_refine_ls_extinction_coef 0.0016(2)
_refine_ls_extinction_method 'SHELXL-2014/7 (Sheldrick 2014'
_refine_ls_goodness_of_fit_ref 1.151
_refine_ls_hydrogen_treatment constr
_refine_ls_matrix_type full
_refine_ls_number_parameters 1302
_refine_ls_number_reflns 11481
_refine_ls_number_restraints 1264
_refine_ls_restrained_S_all 1.119
_refine_ls_R_factor_all 0.1889
_refine_ls_R_factor_gt 0.1224
_refine_ls_shift/su_max 0.000
_refine_ls_shift/su_mean 0.000
_refine_ls_structure_factor_coef Fsqd
_refine_ls_weighting_details 'w=1/[\s^2^(Fo^2^)+(0.0349P)^2^+36.7323P] where P=(Fo^2^+2Fc^2^)/3'
_refine_ls_weighting_scheme calc
_refine_ls_wR_factor_gt 0.2223
_refine_ls_wR_factor_ref 0.2599
_reflns_number_gt 6701
_reflns_number_total 11481
_reflns_threshold_expression 'I > 2\s(I)'
_cod_data_source_file c9cc04199k2.cif
_cod_data_source_block erk9457
_cod_database_code 7123940

loop_
_space_group_symop_operation_xyz
'x, y, z'
'-x, y+1/2, -z+1/2'
'-x, -y, -z'
'x, -y-1/2, z-1/2'

loop_
_atom_site_type_symbol
_atom_site_label
_atom_site_fract_x
_atom_site_fract_y
_atom_site_fract_z
_atom_site_U_iso_or_equiv
_atom_site_adp_type
_atom_site_calc_flag
_atom_site_refinement_flags_adp
_atom_site_refinement_flags_occupancy
_atom_site_refinement_flags_posn
_atom_site_occupancy
_atom_site_disorder_assembly
_atom_site_disorder_group
N N1A 0.7632(4) 0.2973(2) 1.3533(5) 0.0426(16) Uani d . . . 1.0 . .
N N1B 0.7968(3) 0.5285(2) 0.7021(5) 0.0452(16) Uani d . . . 1.0 . .
N N1C 0.3757(3) 0.3928(2) 0.8491(5) 0.0398(15) Uani d . . . 1.0 . .
B B1A 0.7736(5) 0.3589(3) 1.3531(6) 0.038(2) Uani d . . . 1.0 . .
C C2A 0.7525(4) 0.3725(2) 1.2411(6) 0.0366(17) Uani d . . . 1.0 . .
C C3A 0.7878(4) 0.3981(3) 1.1751(5) 0.0351(17) Uani d . . . 1.0 . .
H H3A 0.8363 0.411 1.1869 0.042 Uiso calc U . R 1.0 . .
C C4A 0.7424(4) 0.4038(2) 1.0828(5) 0.0344(17) Uani d . . . 1.0 . .
C C5A 0.6753(4) 0.3786(2) 1.0931(5) 0.0332(16) Uani d . . . 1.0 . .
C C1A 0.6793(4) 0.3547(3) 1.1907(5) 0.0379(18) Uani d . . . 1.0 . .
H H1A 0.6783 0.3174 1.1851 0.045 Uiso calc U . R 1.0 . .
H H1B 0.6378 0.3657 1.2269 0.045 Uiso calc U . R 1.0 . .
C C11A 0.8576(4) 0.3736(3) 1.3955(5) 0.0365(17) Uani d . . . 1.0 . .
C C12A 0.9105(4) 0.3418(3) 1.4462(6) 0.046(2) Uani d . . . 1.0 . .
C C13A 0.9794(4) 0.3568(3) 1.4786(6) 0.053(2) Uani d . . . 1.0 . .
C C14A 1.0003(4) 0.4058(4) 1.4669(6) 0.054(2) Uani d . . . 1.0 . .
C C15A 0.9518(5) 0.4387(3) 1.4192(6) 0.052(2) Uani d . . . 1.0 . .
C C16A 0.8820(4) 0.4227(3) 1.3874(5) 0.0413(18) Uani d . . . 1.0 . .
C C21A 0.7182(4) 0.3848(3) 1.4273(6) 0.0410(18) Uani d . . . 1.0 . .
C C22A 0.7192(4) 0.3709(3) 1.5239(6) 0.0428(19) Uani d . . . 1.0 . .
C C23A 0.6749(5) 0.3908(3) 1.5895(6) 0.050(2) Uani d . . . 1.0 . .
C C24A 0.6266(5) 0.4291(3) 1.5598(6) 0.052(2) Uani d . . . 1.0 . .
C C25A 0.6246(4) 0.4459(3) 1.4659(6) 0.047(2) Uani d . . . 1.0 . .
C C26A 0.6698(4) 0.4248(3) 1.4022(5) 0.0393(18) Uani d . . . 1.0 . .
C C31A 0.7095(4) 0.2722(3) 1.3962(6) 0.049(2) Uani d . . . 1.0 . .
H H31A 0.6754 0.2909 1.4301 0.059 Uiso calc U . R 1.0 . .
C C32A 0.7035(6) 0.2209(3) 1.3913(7) 0.067(3) Uani d . . . 1.0 . .
H H32A 0.6669 0.2039 1.4236 0.08 Uiso calc U . R 1.0 . .
C C33A 0.7513(6) 0.1937(3) 1.3391(7) 0.066(3) Uani d . . . 1.0 . .
H H33A 0.7483 0.158 1.3361 0.079 Uiso calc U . R 1.0 . .
C C34A 0.8031(5) 0.2190(3) 1.2918(7) 0.061(3) Uani d . . . 1.0 . .
H H34A 0.8355 0.2011 1.2543 0.074 Uiso calc U . R 1.0 . .
C C35A 0.8075(5) 0.2709(3) 1.2995(6) 0.054(2) Uani d . . . 1.0 . .
H H35A 0.8427 0.2885 1.2658 0.065 Uiso calc U . R 1.0 . .
F F12A 0.8930(3) 0.29349(17) 1.4648(4) 0.0643(14) Uani d . . . 1.0 . .
F F13A 1.0261(3) 0.3242(2) 1.5260(4) 0.0789(17) Uani d . . . 1.0 . .
F F14A 1.0690(3) 0.4210(2) 1.4993(4) 0.0768(16) Uani d . . . 1.0 . .
F F15A 0.9720(3) 0.48703(19) 1.4047(4) 0.0693(15) Uani d . . . 1.0 . .
F F16A 0.8358(3) 0.45836(15) 1.3467(3) 0.0511(12) Uani d . . . 1.0 . .
F F22A 0.7660(3) 0.33389(17) 1.5579(3) 0.0543(12) Uani d . . . 1.0 . .
F F23A 0.6780(3) 0.3739(2) 1.6811(3) 0.0690(15) Uani d . . . 1.0 . .
F F24A 0.5832(3) 0.4497(2) 1.6232(4) 0.0750(16) Uani d . . . 1.0 . .
F F25A 0.5790(3) 0.48371(18) 1.4373(4) 0.0680(14) Uani d . . . 1.0 . .
F F26A 0.6643(2) 0.44489(16) 1.3127(3) 0.0512(12) Uani d . . . 1.0 . .
C C2B 0.7900(4) 0.4809(3) 0.8686(6) 0.0412(18) Uani d . . . 1.0 . .
C C3B 0.7220(4) 0.4633(3) 0.8449(5) 0.0415(18) Uani d . . . 1.0 . .
H H3B 0.6933 0.4705 0.7858 0.05 Uiso calc U . R 1.0 . .
C C4B 0.6979(4) 0.4313(3) 0.9228(5) 0.0347(17) Uani d . . . 1.0 . .
C C5B 0.7530(4) 0.4304(2) 0.9989(5) 0.0307(16) Uani d . . . 1.0 . .
C C1B 0.8162(4) 0.4609(3) 0.9696(5) 0.0387(18) Uani d . . . 1.0 . .
H H1C 0.8606 0.4396 0.9673 0.046 Uiso calc U . R 1.0 . .
H H1D 0.8277 0.489 1.0155 0.046 Uiso calc U . R 1.0 . .
B B1B 0.8416(5) 0.5137(4) 0.8060(7) 0.043(2) Uani d . . D 1.0 . .
C C11B 0.8677(6) 0.5696(3) 0.8531(8) 0.042(3) Uani d U P D 0.772(18) A 1
C C12B 0.8353(5) 0.5940(3) 0.9250(7) 0.046(3) Uani d U P D 0.772(18) A 1
F F12B 0.7788(6) 0.5728(4) 0.9677(9) 0.055(3) Uani d U P D 0.772(18) A 1
C C13B 0.8565(8) 0.6404(4) 0.9608(9) 0.061(4) Uani d U P D 0.772(18) A 1
F F13B 0.8224(8) 0.6621(5) 1.0336(9) 0.080(4) Uani d U P D 0.772(18) A 1
C C14B 0.9119(9) 0.6653(5) 0.9217(11) 0.079(4) Uani d U P D 0.772(18) A 1
F F14B 0.9309(8) 0.7117(3) 0.9548(9) 0.122(5) Uani d U P D 0.772(18) A 1
C C15B 0.9456(8) 0.6438(4) 0.8480(10) 0.071(4) Uani d U P D 0.772(18) A 1
F F15B 0.9999(8) 0.6684(4) 0.8071(9) 0.122(5) Uani d U P D 0.772(18) A 1
C C16B 0.9223(8) 0.5973(4) 0.8155(9) 0.055(3) Uani d U P D 0.772(18) A 1
F F16B 0.9555(6) 0.5785(3) 0.7390(7) 0.071(3) Uani d U P D 0.772(18) A 1
C C11E 0.8484(19) 0.5742(7) 0.837(2) 0.056(10) Uani d U P D 0.228(18) A 2
C C12E 0.8183(18) 0.5964(9) 0.913(2) 0.059(9) Uani d U P D 0.228(18) A 2
F F12E 0.772(2) 0.5713(18) 0.967(3) 0.090(17) Uani d U P D 0.228(18) A 2
C C13E 0.833(2) 0.6450(10) 0.942(3) 0.056(9) Uani d U P D 0.228(18) A 2
F F13E 0.802(2) 0.6649(16) 1.019(3) 0.067(12) Uani d U P D 0.228(18) A 2
C C14E 0.879(2) 0.6741(11) 0.893(3) 0.077(10) Uani d U P D 0.228(18) A 2
F F14E 0.888(3) 0.7237(11) 0.915(3) 0.140(18) Uani d U P D 0.228(18) A 2
C C15E 0.909(2) 0.6545(10) 0.814(3) 0.071(9) Uani d U P D 0.228(18) A 2
F F15E 0.956(2) 0.6818(13) 0.765(3) 0.135(17) Uani d U P D 0.228(18) A 2
C C16E 0.893(2) 0.6057(9) 0.789(3) 0.061(9) Uani d U P D 0.228(18) A 2
F F16E 0.925(2) 0.5869(14) 0.711(2) 0.107(14) Uani d U P D 0.228(18) A 2
C C21B 0.9109(4) 0.4762(3) 0.7894(5) 0.0429(19) Uani d U . D 1.0 . .
C C22B 0.9820(4) 0.4773(4) 0.8347(6) 0.046(3) Uani d U P D 0.82(2) B 1
F F22B 1.0041(4) 0.5178(4) 0.8912(7) 0.060(2) Uani d U P D 0.82(2) B 1
C C23B 1.0346(5) 0.4413(5) 0.8272(9) 0.047(3) Uani d U P D 0.82(2) B 1
F F23B 1.1031(3) 0.4478(5) 0.8709(7) 0.076(3) Uani d U P D 0.82(2) B 1
C C24B 1.0185(5) 0.3984(5) 0.7760(9) 0.055(3) Uani d U P D 0.82(2) B 1
F F24B 1.0713(4) 0.3636(4) 0.7668(8) 0.080(3) Uani d U P D 0.82(2) B 1
C C25B 0.9483(5) 0.3933(4) 0.7314(9) 0.047(3) Uani d U P D 0.82(2) B 1
F F25B 0.9300(6) 0.3504(3) 0.6815(9) 0.061(3) Uani d U P D 0.82(2) B 1
C C26B 0.8972(5) 0.4312(4) 0.7394(11) 0.041(3) Uani d U P D 0.82(2) B 1
F F26B 0.8297(6) 0.4220(6) 0.6937(12) 0.066(5) Uani d U P D 0.82(2) B 1
C C22E 0.9822(8) 0.4910(11) 0.812(2) 0.041(9) Uani d U P D 0.18(2) B 2
F F22E 0.997(2) 0.5353(13) 0.858(3) 0.072(12) Uani d U P D 0.18(2) B 2
C C23E 1.0400(12) 0.4591(13) 0.801(2) 0.037(9) Uani d U P D 0.18(2) B 2
F F23E 1.1083(13) 0.4734(17) 0.837(3) 0.071(11) Uani d U P D 0.18(2) B 2
C C24E 1.0273(16) 0.4137(14) 0.756(3) 0.047(10) Uani d U P D 0.18(2) B 2
F F24E 1.083(2) 0.3821(17) 0.743(4) 0.098(16) Uani d U P D 0.18(2) B 2
C C25E 0.9575(16) 0.4013(14) 0.718(4) 0.051(10) Uani d U P D 0.18(2) B 2
F F25E 0.944(3) 0.3556(15) 0.676(5) 0.081(17) Uani d U P D 0.18(2) B 2
C C26E 0.9007(15) 0.4337(15) 0.733(4) 0.045(10) Uani d U P D 0.18(2) B 2
F F26E 0.8328(15) 0.4185(17) 0.697(3) 0.019(10) Uani d U P D 0.18(2) B 2
C C31B 0.7313(4) 0.5517(3) 0.7063(7) 0.052(2) Uani d . . . 1.0 . .
H H31B 0.7138 0.5583 0.7677 0.062 Uiso calc U . R 1.0 . .
C C32B 0.6894(5) 0.5661(3) 0.6228(7) 0.056(2) Uani d . . . 1.0 . .
H H32B 0.6437 0.5827 0.6272 0.068 Uiso calc U . R 1.0 . .
C C33B 0.7133(5) 0.5564(3) 0.5338(7) 0.059(2) Uani d . . . 1.0 . .
H H33B 0.6844 0.565 0.4757 0.071 Uiso calc U . R 1.0 . .
C C34B 0.7810(5) 0.5336(3) 0.5316(7) 0.060(2) Uani d . . . 1.0 . .
H H34B 0.7996 0.5268 0.471 0.071 Uiso calc U . R 1.0 . .
C C35B 0.8219(5) 0.5207(3) 0.6159(6) 0.049(2) Uani d . . . 1.0 . .
H H35B 0.869 0.5058 0.6128 0.059 Uiso calc U . R 1.0 . .
C C2C 0.5120(4) 0.3674(3) 0.9136(6) 0.0415(19) Uani d . . . 1.0 . .
C C3C 0.5468(4) 0.3565(3) 1.0014(6) 0.0395(18) Uani d . . . 1.0 . .
H H3C 0.5262 0.3362 1.0486 0.047 Uiso calc U . R 1.0 . .
C C4C 0.6204(4) 0.3798(2) 1.0157(5) 0.0326(16) Uani d . . . 1.0 . .
C C5C 0.6312(4) 0.4062(3) 0.9300(5) 0.0340(17) Uani d . . . 1.0 . .
C C1C 0.5647(4) 0.3989(3) 0.8599(6) 0.0445(19) Uani d . . . 1.0 . .
H H1E 0.5779 0.3812 0.801 0.053 Uiso calc U . R 1.0 . .
H H1F 0.5423 0.4318 0.8407 0.053 Uiso calc U . R 1.0 . .
C C11C 0.4564(4) 0.3319(3) 0.7501(6) 0.048(2) Uani d U . D 1.0 . .
C C12C 0.4429(8) 0.3611(5) 0.6662(9) 0.049(6) Uani d U P D 0.51(3) C 1
F F12C 0.3954(12) 0.4000(8) 0.6688(18) 0.093(9) Uani d U P D 0.51(3) C 1
C C13C 0.4726(10) 0.3553(8) 0.5784(11) 0.046(5) Uani d U P D 0.51(3) C 1
F F13C 0.4584(14) 0.3876(8) 0.5038(12) 0.071(5) Uani d U P D 0.51(3) C 1
C C14C 0.5221(10) 0.3171(8) 0.5646(12) 0.047(5) Uani d U P D 0.51(3) C 1
F F14C 0.5518(9) 0.3098(8) 0.4805(12) 0.066(5) Uani d U P D 0.51(3) C 1
C C15C 0.5392(9) 0.2860(7) 0.6434(14) 0.041(5) Uani d U P D 0.51(3) C 1
F F15C 0.5897(8) 0.2497(7) 0.6350(15) 0.068(5) Uani d U P D 0.51(3) C 1
C C16C 0.5102(10) 0.2950(6) 0.7310(12) 0.036(4) Uani d U P D 0.51(3) C 1
F F16C 0.5345(10) 0.2642(7) 0.8052(14) 0.050(4) Uani d U P D 0.51(3) C 1
C C12F 0.4469(8) 0.3595(5) 0.6665(10) 0.051(7) Uani d U P D 0.49(3) C 2
F F12F 0.4055(10) 0.4021(5) 0.6604(12) 0.034(4) Uani d U P D 0.49(3) C 2
C C13F 0.4763(10) 0.3431(7) 0.5836(12) 0.053(6) Uani d U P D 0.49(3) C 2
F F13F 0.4608(16) 0.3696(9) 0.5018(13) 0.073(6) Uani d U P D 0.49(3) C 2
C C14F 0.5203(11) 0.3005(8) 0.5873(14) 0.048(5) Uani d U P D 0.49(3) C 2
F F14F 0.5512(10) 0.2878(8) 0.5064(14) 0.068(5) Uani d U P D 0.49(3) C 2
C C15F 0.5332(11) 0.2740(7) 0.6727(16) 0.046(5) Uani d U P D 0.49(3) C 2
F F15F 0.5784(10) 0.2339(7) 0.6741(17) 0.074(5) Uani d U P D 0.49(3) C 2
C C16F 0.4991(13) 0.2880(7) 0.7541(14) 0.047(5) Uani d U P D 0.49(3) C 2
F F16F 0.5190(12) 0.2635(8) 0.8379(15) 0.066(6) Uani d U P D 0.49(3) C 2
B B1C 0.4362(5) 0.3475(3) 0.8595(7) 0.041(2) Uani d . . D 1.0 . .
C C21C 0.3915(9) 0.3088(5) 0.9312(12) 0.041(5) Uani d U P D 0.531(18) D 1
C C22C 0.3675(7) 0.3236(6) 1.0183(11) 0.048(5) Uani d U P D 0.531(18) D 1
F F22C 0.3797(10) 0.3717(6) 1.0467(14) 0.052(4) Uani d U P D 0.531(18) D 1
C C23C 0.3309(11) 0.2954(6) 1.0835(14) 0.057(5) Uani d U P D 0.531(18) D 1
F F23C 0.3089(11) 0.3162(7) 1.1649(13) 0.098(6) Uani d U P D 0.531(18) D 1
C C24C 0.3174(9) 0.2455(6) 1.0618(13) 0.051(4) Uani d U P D 0.531(18) D 1
F F24C 0.2812(9) 0.2162(6) 1.1212(15) 0.101(6) Uani d U P D 0.531(18) D 1
C C25C 0.3379(10) 0.2264(5) 0.9756(14) 0.051(4) Uani d U P D 0.531(18) D 1
F F25C 0.3235(9) 0.1781(4) 0.9511(14) 0.098(5) Uani d U P D 0.531(18) D 1
C C26C 0.3708(10) 0.2574(6) 0.9119(13) 0.047(4) Uani d U P D 0.531(18) D 1
F F26C 0.3841(12) 0.2374(7) 0.8263(13) 0.076(5) Uani d U P D 0.531(18) D 1
C C21F 0.3980(11) 0.3010(6) 0.9119(13) 0.047(6) Uani d U P D 0.469(18) D 2
C C22F 0.3748(9) 0.3109(6) 1.0013(12) 0.050(5) Uani d U P D 0.469(18) D 2
F F22F 0.3884(13) 0.3559(7) 1.0443(18) 0.074(6) Uani d U P D 0.469(18) D 2
C C23F 0.3362(12) 0.2786(7) 1.0562(14) 0.057(5) Uani d U P D 0.469(18) D 2
F F23F 0.3130(12) 0.2936(8) 1.1406(12) 0.091(6) Uani d U P D 0.469(18) D 2
C C24F 0.3208(10) 0.2320(6) 1.0175(14) 0.041(5) Uani d U P D 0.469(18) D 2
F F24F 0.2866(10) 0.1979(7) 1.0692(15) 0.097(6) Uani d U P D 0.469(18) D 2
C C25F 0.3414(11) 0.2190(6) 0.9277(14) 0.052(5) Uani d U P D 0.469(18) D 2
F F25F 0.3241(10) 0.1741(5) 0.8865(17) 0.100(6) Uani d U P D 0.469(18) D 2
C C26F 0.3786(13) 0.2528(6) 0.8759(16) 0.046(5) Uani d U P D 0.469(18) D 2
F F26F 0.3949(12) 0.2401(7) 0.7856(15) 0.072(5) Uani d U P D 0.469(18) D 2
C C31C 0.3898(5) 0.4391(3) 0.8841(6) 0.046(2) Uani d . . . 1.0 . .
H H31C 0.4363 0.4456 0.9182 0.056 Uiso calc U . R 1.0 . .
C C32C 0.3394(5) 0.4780(3) 0.8725(6) 0.050(2) Uani d . . . 1.0 . .
H H32C 0.3507 0.5105 0.8986 0.06 Uiso calc U . R 1.0 . .
C C33C 0.2731(5) 0.4685(3) 0.8227(7) 0.055(2) Uani d . . . 1.0 . .
H H33C 0.2385 0.4951 0.8109 0.066 Uiso calc U . R 1.0 . .
C C34C 0.2557(4) 0.4202(3) 0.7893(6) 0.053(2) Uani d . . . 1.0 . .
H H34C 0.2085 0.4128 0.758 0.063 Uiso calc U . R 1.0 . .
C C35C 0.3092(4) 0.3833(3) 0.8029(6) 0.0450(19) Uani d . . . 1.0 . .
H H35C 0.2986 0.3503 0.7789 0.054 Uiso calc U . R 1.0 . .

loop_
_atom_site_aniso_label
_atom_site_aniso_U_11
_atom_site_aniso_U_22
_atom_site_aniso_U_33
_atom_site_aniso_U_12
_atom_site_aniso_U_13
_atom_site_aniso_U_23
N1A 0.049(4) 0.040(3) 0.039(4) -0.001(3) 0.002(3) -0.001(3)
N1B 0.044(4) 0.052(4) 0.040(4) -0.005(3) 0.007(3) 0.007(3)
N1C 0.038(4) 0.029(3) 0.052(4) 0.002(3) 0.007(3) 0.000(3)
B1A 0.034(5) 0.037(5) 0.040(5) 0.001(4) -0.004(4) 0.007(4)
C2A 0.033(4) 0.029(4) 0.048(5) -0.003(3) 0.004(4) -0.001(3)
C3A 0.034(4) 0.037(4) 0.034(4) -0.006(3) 0.002(3) -0.001(3)
C4A 0.039(4) 0.031(4) 0.034(4) 0.003(3) 0.010(3) 0.000(3)
C5A 0.038(4) 0.031(4) 0.030(4) -0.005(3) 0.003(3) -0.001(3)
C1A 0.037(4) 0.035(4) 0.043(5) -0.008(3) 0.010(4) -0.008(3)
C11A 0.036(4) 0.042(4) 0.032(4) 0.001(3) 0.008(3) 0.007(3)
C12A 0.043(5) 0.045(5) 0.050(5) -0.006(4) -0.004(4) 0.010(4)
C13A 0.039(5) 0.064(6) 0.056(6) 0.003(4) -0.001(4) 0.010(5)
C14A 0.036(5) 0.078(6) 0.047(5) -0.005(5) -0.003(4) -0.001(5)
C15A 0.064(6) 0.054(5) 0.038(5) -0.018(5) 0.007(4) -0.001(4)
C16A 0.046(5) 0.043(4) 0.034(4) -0.006(4) -0.001(4) 0.003(4)
C21A 0.043(5) 0.039(4) 0.040(5) -0.006(4) 0.004(4) 0.002(4)
C22A 0.032(4) 0.048(5) 0.049(5) -0.002(4) 0.004(4) 0.002(4)
C23A 0.050(5) 0.070(6) 0.027(4) -0.003(5) -0.002(4) 0.007(4)
C24A 0.051(5) 0.060(5) 0.047(5) 0.003(4) 0.013(4) -0.005(4)
C25A 0.051(5) 0.040(4) 0.051(5) 0.001(4) 0.011(4) -0.003(4)
C26A 0.043(4) 0.040(4) 0.035(5) 0.005(4) 0.004(4) 0.012(4)
C31A 0.047(5) 0.052(5) 0.049(5) -0.009(4) 0.010(4) 0.015(4)
C32A 0.075(7) 0.046(5) 0.078(7) -0.024(5) 0.001(6) 0.013(5)
C33A 0.083(7) 0.038(5) 0.073(7) -0.010(5) -0.013(6) 0.008(5)
C34A 0.077(7) 0.038(5) 0.068(7) 0.010(5) -0.003(5) -0.006(4)
C35A 0.055(5) 0.047(5) 0.059(6) -0.005(4) 0.001(5) 0.004(4)
F12A 0.056(3) 0.051(3) 0.082(4) 0.002(2) -0.012(3) 0.017(3)
F13A 0.053(3) 0.099(4) 0.081(4) 0.017(3) -0.018(3) 0.015(3)
F14A 0.045(3) 0.105(4) 0.078(4) -0.019(3) -0.008(3) 0.001(3)
F15A 0.075(4) 0.067(3) 0.066(4) -0.026(3) 0.004(3) -0.002(3)
F16A 0.062(3) 0.040(2) 0.050(3) -0.001(2) -0.004(2) 0.002(2)
F22A 0.058(3) 0.060(3) 0.044(3) 0.007(2) -0.001(2) 0.009(2)
F23A 0.073(4) 0.090(4) 0.045(3) 0.003(3) 0.010(3) 0.007(3)
F24A 0.073(4) 0.092(4) 0.062(4) 0.016(3) 0.022(3) -0.014(3)
F25A 0.067(3) 0.057(3) 0.079(4) 0.019(3) 0.002(3) -0.002(3)
F26A 0.060(3) 0.047(3) 0.047(3) 0.009(2) 0.005(2) 0.007(2)
C2B 0.039(4) 0.037(4) 0.048(5) 0.005(3) 0.005(4) 0.000(4)
C3B 0.046(5) 0.044(4) 0.033(4) 0.003(4) 0.000(4) 0.004(4)
C4B 0.031(4) 0.039(4) 0.034(4) 0.004(3) 0.000(3) 0.003(3)
C5B 0.033(4) 0.031(4) 0.029(4) 0.006(3) 0.002(3) 0.000(3)
C1B 0.040(4) 0.034(4) 0.043(5) 0.000(3) 0.008(4) 0.001(3)
B1B 0.038(5) 0.054(5) 0.037(5) -0.003(4) -0.002(4) 0.009(4)
C11B 0.042(5) 0.039(4) 0.045(5) 0.002(4) 0.002(4) 0.007(4)
C12B 0.047(5) 0.043(5) 0.046(5) -0.004(4) 0.002(5) 0.007(4)
F12B 0.045(5) 0.049(5) 0.075(6) 0.002(4) 0.023(4) -0.003(4)
C13B 0.064(6) 0.055(5) 0.064(6) 0.001(5) 0.007(5) -0.009(5)
F13B 0.097(9) 0.064(5) 0.080(6) 0.006(5) 0.011(6) -0.026(5)
C14B 0.088(7) 0.066(6) 0.081(7) -0.013(5) 0.007(6) -0.013(5)
F14B 0.160(10) 0.069(5) 0.141(9) -0.045(6) 0.035(8) -0.047(5)
C15B 0.078(6) 0.064(6) 0.073(6) -0.016(5) 0.015(5) 0.001(5)
F15B 0.144(9) 0.097(6) 0.132(8) -0.056(6) 0.053(7) -0.015(6)
C16B 0.059(6) 0.053(5) 0.056(6) -0.008(5) 0.014(5) -0.001(5)
F16B 0.084(6) 0.065(5) 0.068(5) -0.026(4) 0.036(5) 0.000(4)
C11E 0.057(11) 0.056(11) 0.057(11) 0.001(7) 0.004(7) 0.001(7)
C12E 0.059(11) 0.059(11) 0.060(11) 0.001(7) 0.007(7) 0.002(7)
F12E 0.09(2) 0.09(2) 0.10(2) -0.005(13) 0.010(13) 0.000(13)
C13E 0.057(11) 0.054(11) 0.057(11) 0.000(7) 0.005(7) -0.002(7)
F13E 0.066(16) 0.061(15) 0.075(16) 0.001(11) 0.009(11) -0.005(11)
C14E 0.078(12) 0.074(11) 0.079(12) -0.003(7) 0.004(7) -0.004(7)
F14E 0.14(2) 0.13(2) 0.15(2) -0.012(13) 0.018(13) -0.014(13)
C15E 0.071(11) 0.071(11) 0.072(11) -0.005(7) 0.012(7) 0.002(7)
F15E 0.14(2) 0.12(2) 0.14(2) -0.020(13) 0.025(13) 0.000(13)
C16E 0.060(11) 0.062(11) 0.060(11) -0.002(7) 0.009(7) 0.003(7)
F16E 0.111(18) 0.106(17) 0.106(18) -0.004(12) 0.012(12) 0.001(12)
C21B 0.041(4) 0.045(4) 0.044(4) -0.008(3) 0.008(3) 0.001(3)
C22B 0.044(5) 0.056(5) 0.040(5) -0.011(4) 0.008(4) -0.001(4)
F22B 0.046(4) 0.074(5) 0.060(5) -0.007(3) -0.005(3) -0.015(4)
C23B 0.035(4) 0.057(5) 0.051(5) 0.000(4) 0.004(4) 0.001(5)
F23B 0.038(4) 0.098(7) 0.090(6) 0.007(4) -0.010(3) -0.007(5)
C24B 0.049(5) 0.058(5) 0.059(6) 0.004(4) 0.006(4) 0.004(5)
F24B 0.053(4) 0.083(6) 0.103(6) 0.025(4) 0.005(4) -0.016(5)
C25B 0.048(5) 0.048(5) 0.045(5) -0.004(4) 0.008(4) -0.003(4)
F25B 0.058(5) 0.057(4) 0.070(5) 0.000(3) 0.012(4) -0.011(4)
C26B 0.034(5) 0.049(5) 0.041(5) -0.004(4) 0.001(4) 0.006(4)
F26B 0.050(6) 0.071(7) 0.076(7) -0.004(5) -0.007(5) -0.007(5)
C22E 0.040(10) 0.045(11) 0.038(11) -0.002(7) 0.001(7) 0.001(7)
F22E 0.070(15) 0.066(16) 0.080(17) -0.004(11) 0.003(12) -0.010(12)
C23E 0.034(10) 0.038(11) 0.038(11) -0.001(7) 0.005(7) -0.002(7)
F23E 0.062(14) 0.079(15) 0.070(15) -0.006(11) 0.001(11) 0.003(12)
C24E 0.044(11) 0.046(11) 0.051(11) 0.002(7) 0.005(7) 0.003(7)
F24E 0.085(18) 0.102(19) 0.103(19) 0.001(12) 0.000(12) -0.002(13)
C25E 0.051(12) 0.051(12) 0.050(12) -0.001(7) 0.004(7) -0.003(7)
F25E 0.08(2) 0.08(2) 0.08(2) 0.005(12) 0.007(13) -0.005(13)
C26E 0.042(12) 0.048(12) 0.044(12) -0.001(7) 0.003(7) 0.002(7)
F26E 0.011(14) 0.026(14) 0.018(14) -0.010(11) 0.003(11) -0.015(10)
C31B 0.039(5) 0.047(5) 0.070(6) 0.000(4) 0.012(4) 0.019(4)
C32B 0.048(5) 0.053(5) 0.067(7) 0.009(4) 0.002(5) 0.019(5)
C33B 0.074(7) 0.053(5) 0.048(6) -0.002(5) -0.011(5) 0.019(4)
C34B 0.065(6) 0.059(5) 0.053(6) -0.007(5) 0.000(5) 0.007(5)
C35B 0.056(5) 0.053(5) 0.037(5) -0.002(4) 0.005(4) 0.013(4)
C2C 0.048(5) 0.035(4) 0.039(5) 0.002(3) -0.010(4) 0.003(3)
C3C 0.040(4) 0.031(4) 0.047(5) -0.007(3) 0.002(4) 0.005(3)
C4C 0.034(4) 0.029(3) 0.035(4) 0.003(3) 0.000(3) -0.010(3)
C5C 0.038(4) 0.034(4) 0.029(4) 0.001(3) -0.004(3) 0.006(3)
C1C 0.042(4) 0.047(4) 0.043(5) -0.007(4) -0.005(4) 0.005(4)
C11C 0.047(4) 0.039(4) 0.056(5) 0.009(3) -0.005(4) -0.010(3)
C12C 0.042(8) 0.055(8) 0.049(8) 0.011(6) 0.002(6) -0.006(6)
F12C 0.087(13) 0.102(12) 0.091(13) 0.023(9) 0.009(9) 0.008(9)
C13C 0.042(7) 0.053(7) 0.042(7) 0.003(5) -0.002(5) 0.001(6)
F13C 0.074(8) 0.083(11) 0.056(8) 0.017(8) 0.005(6) -0.016(7)
C14C 0.046(7) 0.049(7) 0.047(7) 0.006(6) 0.010(5) -0.011(6)
F14C 0.063(7) 0.079(10) 0.061(8) 0.007(7) 0.020(6) -0.020(7)
C15C 0.041(6) 0.040(7) 0.043(7) 0.004(5) 0.003(6) 0.004(6)
F15C 0.069(7) 0.057(8) 0.079(9) 0.027(6) 0.010(6) -0.014(7)
C16C 0.035(7) 0.037(6) 0.037(7) -0.001(5) 0.004(5) -0.005(5)
F16C 0.052(7) 0.043(6) 0.054(8) 0.020(5) -0.001(6) -0.002(6)
C12F 0.048(8) 0.055(8) 0.050(8) 0.010(6) 0.004(6) -0.006(6)
F12F 0.032(6) 0.047(7) 0.024(6) 0.026(5) 0.011(5) 0.009(5)
C13F 0.053(8) 0.054(8) 0.051(8) 0.004(6) 0.002(6) -0.005(6)
F13F 0.084(9) 0.079(11) 0.057(9) 0.014(9) 0.014(7) -0.009(7)
C14F 0.051(7) 0.050(7) 0.043(7) -0.004(6) 0.004(6) -0.006(6)
F14F 0.061(7) 0.070(9) 0.075(9) 0.015(7) 0.019(7) -0.021(7)
C15F 0.047(7) 0.037(7) 0.053(7) 0.009(6) -0.002(6) -0.004(6)
F15F 0.075(8) 0.057(8) 0.090(11) 0.030(7) 0.004(7) -0.002(7)
C16F 0.048(8) 0.045(7) 0.046(7) -0.001(6) -0.004(6) -0.007(6)
F16F 0.068(10) 0.053(7) 0.073(10) 0.018(7) -0.005(8) -0.008(7)
B1C 0.042(5) 0.040(5) 0.040(5) 0.006(4) -0.010(4) 0.007(4)
C21C 0.036(6) 0.037(6) 0.048(7) -0.002(5) -0.004(5) 0.001(5)
C22C 0.046(7) 0.043(7) 0.054(7) -0.003(5) -0.002(5) 0.006(6)
F22C 0.054(7) 0.052(7) 0.053(7) -0.002(6) 0.015(5) 0.010(6)
C23C 0.054(7) 0.060(7) 0.059(7) -0.004(6) 0.008(6) 0.004(6)
F23C 0.093(9) 0.096(10) 0.110(10) 0.009(8) 0.035(8) 0.031(8)
C24C 0.045(6) 0.050(7) 0.057(7) -0.007(5) 0.003(6) 0.006(6)
F24C 0.091(8) 0.093(9) 0.122(11) -0.024(7) 0.017(8) 0.053(8)
C25C 0.053(6) 0.048(6) 0.054(7) -0.006(5) 0.009(6) -0.003(6)
F25C 0.122(9) 0.057(7) 0.111(11) -0.047(6) -0.020(9) 0.011(7)
C26C 0.048(7) 0.048(7) 0.044(7) -0.004(5) 0.002(6) 0.001(6)
F26C 0.095(9) 0.059(7) 0.071(9) -0.018(7) -0.002(8) -0.006(8)
C21F 0.043(8) 0.041(8) 0.053(8) -0.001(6) -0.005(6) 0.006(6)
C22F 0.048(7) 0.045(7) 0.054(8) -0.008(6) -0.004(6) 0.003(6)
F22F 0.074(10) 0.085(11) 0.063(9) 0.001(9) 0.008(7) -0.004(9)
C23F 0.057(7) 0.054(8) 0.059(8) 0.001(6) 0.001(6) 0.006(6)
F23F 0.091(9) 0.116(11) 0.068(9) -0.027(9) 0.013(8) 0.023(8)
C24F 0.043(6) 0.039(6) 0.041(7) -0.006(5) 0.006(6) 0.003(6)
F24F 0.102(9) 0.081(9) 0.107(11) -0.037(8) 0.001(9) 0.040(8)
C25F 0.059(7) 0.045(7) 0.052(8) -0.007(6) 0.001(6) 0.001(6)
F25F 0.122(10) 0.051(7) 0.125(12) -0.022(7) -0.004(10) 0.005(8)
C26F 0.049(7) 0.043(7) 0.045(8) 0.007(6) 0.004(6) -0.006(6)
F26F 0.085(9) 0.043(7) 0.087(11) -0.013(6) 0.005(9) -0.020(8)
C31C 0.048(5) 0.039(4) 0.053(5) -0.010(4) 0.009(4) 0.004(4)
C32C 0.052(5) 0.042(4) 0.058(6) 0.010(4) 0.016(4) 0.001(4)
C33C 0.050(5) 0.044(5) 0.072(6) 0.015(4) 0.011(5) 0.005(4)
C34C 0.033(4) 0.070(6) 0.054(6) 0.005(4) -0.002(4) 0.003(5)
C35C 0.041(5) 0.042(4) 0.051(5) -0.003(4) -0.004(4) 0.002(4)

loop_
_atom_type_symbol
_atom_type_description
_atom_type_scat_dispersion_real
_atom_type_scat_dispersion_imag
_atom_type_scat_source
C C 0.0033 0.0016 'International Tables Vol C Tables 4.2.6.8 and 6.1.1.4'
H H 0.0000 0.0000 'International Tables Vol C Tables 4.2.6.8 and 6.1.1.4'
B B 0.0013 0.0007 'International Tables Vol C Tables 4.2.6.8 and 6.1.1.4'
N N 0.0061 0.0033 'International Tables Vol C Tables 4.2.6.8 and 6.1.1.4'
F F 0.0171 0.0103 'International Tables Vol C Tables 4.2.6.8 and 6.1.1.4'

loop_
_geom_angle_atom_site_label_1
_geom_angle_atom_site_label_2
_geom_angle_atom_site_label_3
_geom_angle
C35A N1A C31A 118.7(7)
C35A N1A B1A 116.2(6)
C31A N1A B1A 124.9(6)
C35B N1B C31B 119.1(7)
C35B N1B B1B 124.4(7)
C31B N1B B1B 116.4(7)
C31C N1C C35C 118.7(7)
C31C N1C B1C 122.6(7)
C35C N1C B1C 118.7(6)
C2A B1A C11A 115.3(6)
C2A B1A N1A 101.9(6)
C11A B1A N1A 109.9(6)
C2A B1A C21A 113.6(6)
C11A B1A C21A 106.5(6)
N1A B1A C21A 109.6(6)
C3A C2A C1A 107.3(6)
C3A C2A B1A 132.9(7)
C1A C2A B1A 119.7(6)
C2A C3A C4A 112.0(6)
C2A C3A H3A 124.0
C4A C3A H3A 124.0
C5B C4A C5A 120.8(7)
C5B C4A C3A 132.1(7)
C5A C4A C3A 106.9(6)
C4C C5A C4A 118.7(6)
C4C C5A C1A 132.6(6)
C4A C5A C1A 108.7(6)
C5A C1A C2A 104.6(6)
C5A C1A H1A 110.8
C2A C1A H1A 110.8
C5A C1A H1B 110.8
C2A C1A H1B 110.8
H1A C1A H1B 108.9
C16A C11A C12A 112.9(7)
C16A C11A B1A 119.5(6)
C12A C11A B1A 127.5(6)
F12A C12A C13A 116.3(7)
F12A C12A C11A 119.7(7)
C13A C12A C11A 124.0(7)
F13A C13A C12A 120.0(8)
F13A C13A C14A 119.9(8)
C12A C13A C14A 120.0(8)
F14A C14A C13A 120.3(8)
F14A C14A C15A 120.5(8)
C13A C14A C15A 119.2(8)
F15A C15A C14A 120.1(8)
F15A C15A C16A 120.0(8)
C14A C15A C16A 119.8(8)
F16A C16A C15A 116.2(7)
F16A C16A C11A 119.8(7)
C15A C16A C11A 124.0(7)
C22A C21A C26A 113.1(7)
C22A C21A B1A 122.2(7)
C26A C21A B1A 124.5(7)
F22A C22A C23A 115.9(7)
F22A C22A C21A 118.7(7)
C23A C22A C21A 125.3(7)
F23A C23A C22A 121.3(8)
F23A C23A C24A 119.9(7)
C22A C23A C24A 118.8(7)
F24A C24A C25A 121.2(8)
F24A C24A C23A 119.9(8)
C25A C24A C23A 118.9(7)
F25A C25A C24A 119.1(7)
F25A C25A C26A 120.5(7)
C24A C25A C26A 120.4(7)
F26A C26A C25A 115.3(6)
F26A C26A C21A 121.4(7)
C25A C26A C21A 123.3(7)
N1A C31A C32A 121.4(8)
N1A C31A H31A 119.3
C32A C31A H31A 119.3
C31A C32A C33A 119.5(9)
C31A C32A H32A 120.2
C33A C32A H32A 120.2
C34A C33A C32A 119.2(8)
C34A C33A H33A 120.4
C32A C33A H33A 120.4
C33A C34A C35A 119.2(9)
C33A C34A H34A 120.4
C35A C34A H34A 120.4
N1A C35A C34A 121.8(8)
N1A C35A H35A 119.1
C34A C35A H35A 119.1
C3B C2B C1B 108.1(6)
C3B C2B B1B 129.5(7)
C1B C2B B1B 122.3(7)
C2B C3B C4B 110.7(7)
C2B C3B H3B 124.7
C4B C3B H3B 124.7
C5B C4B C5C 120.9(6)
C5B C4B C3B 108.7(6)
C5C C4B C3B 130.3(7)
C4A C5B C4B 119.8(6)
C4A C5B C1B 132.1(7)
C4B C5B C1B 108.1(6)
C5B C1B C2B 104.4(6)
C5B C1B H1C 110.9
C2B C1B H1C 110.9
C5B C1B H1D 110.9
C2B C1B H1D 110.9
H1C C1B H1D 108.9
C2B B1B N1B 109.7(6)
C2B B1B C21B 104.2(6)
N1B B1B C21B 110.6(7)
C2B B1B C11E 114.9(11)
N1B B1B C11E 90.9(14)
C21B B1B C11E 125.4(13)
C2B B1B C11B 115.7(7)
N1B B1B C11B 103.4(7)
C21B B1B C11B 113.3(7)
C12B C11B C16B 113.6(8)
C12B C11B B1B 125.2(8)
C16B C11B B1B 121.1(8)
F12B C12B C11B 121.3(8)
F12B C12B C13B 114.6(8)
C11B C12B C13B 124.1(8)
F13B C13B C14B 119.8(10)
F13B C13B C12B 121.0(9)
C14B C13B C12B 119.3(9)
F14B C14B C13B 119.0(10)
F14B C14B C15B 121.2(10)
C13B C14B C15B 119.8(9)
F15B C15B C14B 120.5(9)
F15B C15B C16B 121.0(10)
C14B C15B C16B 118.5(9)
F16B C16B C15B 116.2(9)
F16B C16B C11B 119.1(8)
C15B C16B C11B 124.7(9)
C12E C11E C16E 114.2(17)
C12E C11E B1B 126.1(17)
C16E C11E B1B 119.5(16)
F12E C12E C11E 122.(2)
F12E C12E C13E 115.(2)
C11E C12E C13E 123.3(18)
F13E C13E C14E 119.(2)
F13E C13E C12E 121.(2)
C14E C13E C12E 120.1(18)
F14E C14E C13E 120.(2)
F14E C14E C15E 120.(2)
C13E C14E C15E 119.2(18)
F15E C15E C16E 120.(2)
F15E C15E C14E 121.(2)
C16E C15E C14E 118.6(18)
F16E C16E C15E 117.(2)
F16E C16E C11E 118.(2)
C15E C16E C11E 124.5(18)
C22E C21B C26E 116.3(17)
C26B C21B C22B 111.2(8)
C22E C21B B1B 121.5(12)
C26E C21B B1B 120.7(12)
C26B C21B B1B 118.9(7)
C22B C21B B1B 128.6(7)
C23B C22B F22B 114.8(8)
C23B C22B C21B 125.9(8)
F22B C22B C21B 119.3(8)
F23B C23B C24B 119.3(8)
F23B C23B C22B 120.4(8)
C24B C23B C22B 120.3(8)
F24B C24B C23B 119.9(8)
F24B C24B C25B 122.3(8)
C23B C24B C25B 117.7(8)
F25B C25B C24B 119.1(8)
F25B C25B C26B 120.9(8)
C24B C25B C26B 120.0(8)
F26B C26B C25B 115.0(9)
F26B C26B C21B 120.1(9)
C25B C26B C21B 124.9(8)
F22E C22E C23E 117.7(19)
F22E C22E C21B 120.(2)
C23E C22E C21B 121.5(17)
F23E C23E C24E 122.(2)
F23E C23E C22E 118.8(19)
C24E C23E C22E 119.6(17)
F24E C24E C23E 121.(2)
F24E C24E C25E 119.(2)
C23E C24E C25E 120.0(18)
F25E C25E C26E 121.(2)
F25E C25E C24E 120.(2)
C26E C25E C24E 118.6(18)
F26E C26E C25E 116.(2)
F26E C26E C21B 121.(2)
C25E C26E C21B 122.1(18)
N1B C31B C32B 121.0(8)
N1B C31B H31B 119.5
C32B C31B H31B 119.5
C33B C32B C31B 120.2(8)
C33B C32B H32B 119.9
C31B C32B H32B 119.9
C32B C33B C34B 117.5(8)
C32B C33B H33B 121.2
C34B C33B H33B 121.2
C35B C34B C33B 120.8(9)
C35B C34B H34B 119.6
C33B C34B H34B 119.6
N1B C35B C34B 121.3(8)
N1B C35B H35B 119.4
C34B C35B H35B 119.4
C3C C2C C1C 106.8(7)
C3C C2C B1C 131.8(7)
C1C C2C B1C 120.8(7)
C2C C3C C4C 112.4(7)
C2C C3C H3C 123.8
C4C C3C H3C 123.8
C5A C4C C5C 120.8(6)
C5A C4C C3C 132.4(7)
C5C C4C C3C 106.8(6)
C4B C5C C4C 119.0(6)
C4B C5C C1C 132.5(6)
C4C C5C C1C 108.4(6)
C5C C1C C2C 105.4(6)
C5C C1C H1E 110.7
C2C C1C H1E 110.7
C5C C1C H1F 110.7
C2C C1C H1F 110.7
H1E C1C H1F 108.8
C12F C11C C16F 120.5(11)
C12C C11C C16C 107.3(11)
C12F C11C B1C 128.5(9)
C16F C11C B1C 110.1(10)
C12C C11C B1C 126.0(9)
C16C C11C B1C 124.0(9)
F12C C12C C13C 114.3(14)
F12C C12C C11C 117.8(14)
C13C C12C C11C 128.0(13)
F13C C13C C14C 116.3(13)
F13C C13C C12C 122.7(14)
C14C C13C C12C 121.0(12)
F14C C14C C15C 121.2(12)
F14C C14C C13C 123.1(13)
C15C C14C C13C 115.7(11)
F15C C15C C14C 117.9(12)
F15C C15C C16C 121.2(13)
C14C C15C C16C 120.6(11)
F16C C16C C15C 115.7(12)
F16C C16C C11C 117.1(12)
C15C C16C C11C 127.1(11)
F12F C12F C11C 121.8(12)
F12F C12F C13F 117.8(12)
C11C C12F C13F 120.3(12)
F13F C13F C12F 117.9(14)
F13F C13F C14F 122.5(14)
C12F C13F C14F 119.6(13)
F14F C14F C15F 122.5(14)
F14F C14F C13F 117.3(14)
C15F C14F C13F 120.1(12)
F15F C15F C14F 118.2(13)
F15F C15F C16F 121.4(14)
C14F C15F C16F 120.5(11)
F16F C16F C15F 117.6(13)
F16F C16F C11C 122.7(14)
C15F C16F C11C 118.7(12)
C2C B1C C21F 115.4(9)
C2C B1C N1C 110.5(6)
C21F B1C N1C 106.6(9)
C2C B1C C11C 104.8(7)
C21F B1C C11C 111.2(9)
N1C B1C C11C 108.1(6)
C2C B1C C21C 111.6(8)
N1C B1C C21C 98.1(8)
C11C B1C C21C 123.3(8)
C22C C21C C26C 109.5(12)
C22C C21C B1C 123.4(11)
C26C C21C B1C 127.0(12)
F22C C22C C21C 117.9(13)
F22C C22C C23C 113.3(13)
C21C C22C C23C 128.8(13)
F23C C23C C24C 121.0(13)
F23C C23C C22C 121.4(13)
C24C C23C C22C 117.6(13)
F24C C24C C23C 120.7(13)
F24C C24C C25C 120.1(14)
C23C C24C C25C 119.1(11)
F25C C25C C24C 120.4(13)
F25C C25C C26C 119.4(13)
C24C C25C C26C 120.1(12)
F26C C26C C25C 116.9(14)
F26C C26C C21C 118.4(13)
C25C C26C C21C 124.7(13)
C22F C21F C26F 114.1(13)
C22F C21F B1C 116.0(12)
C26F C21F B1C 129.7(14)
F22F C22F C21F 120.8(15)
F22F C22F C23F 112.8(16)
C21F C22F C23F 126.4(14)
F23F C23F C24F 122.7(14)
F23F C23F C22F 121.0(14)
C24F C23F C22F 116.3(13)
F24F C24F C23F 119.3(15)
F24F C24F C25F 119.4(15)
C23F C24F C25F 121.3(12)
F25F C25F C26F 117.9(14)
F25F C25F C24F 122.2(14)
C26F C25F C24F 119.9(13)
F26F C26F C25F 118.8(15)
F26F C26F C21F 119.0(14)
C25F C26F C21F 122.1(14)
N1C C31C C32C 122.6(8)
N1C C31C H31C 118.7
C32C C31C H31C 118.7
C33C C32C C31C 118.2(8)
C33C C32C H32C 120.9
C31C C32C H32C 120.9
C32C C33C C34C 120.4(8)
C32C C33C H33C 119.8
C34C C33C H33C 119.8
C35C C34C C33C 118.0(8)
C35C C34C H34C 121.0
C33C C34C H34C 121.0
N1C C35C C34C 121.9(7)
N1C C35C H35C 119.0
C34C C35C H35C 119.0

loop_
_geom_bond_atom_site_label_1
_geom_bond_atom_site_label_2
_geom_bond_distance
N1A C35A 1.344(10)
N1A C31A 1.365(9)
N1A B1A 1.645(10)
N1B C35B 1.332(10)
N1B C31B 1.351(10)
N1B B1B 1.637(11)
N1C C31C 1.337(9)
N1C C35C 1.345(9)
N1C B1C 1.628(10)
B1A C2A 1.605(11)
B1A C11A 1.640(11)
B1A C21A 1.653(11)
C2A C3A 1.348(10)
C2A C1A 1.527(10)
C3A C4A 1.467(10)
C3A H3A 0.95
C4A C5B 1.389(9)
C4A C5A 1.413(9)
C5A C4C 1.400(9)
C5A C1A 1.489(10)
C1A H1A 0.99
C1A H1B 0.99
C11A C16A 1.384(10)
C11A C12A 1.420(10)
C12A F12A 1.351(8)
C12A C13A 1.357(11)
C13A F13A 1.344(9)
C13A C14A 1.366(12)
C14A F14A 1.355(9)
C14A C15A 1.370(12)
C15A F15A 1.353(9)
C15A C16A 1.376(11)
C16A F16A 1.355(8)
C21A C22A 1.386(10)
C21A C26A 1.402(10)
C22A F22A 1.358(8)
C22A C23A 1.375(11)
C23A F23A 1.341(9)
C23A C24A 1.384(11)
C24A F24A 1.350(9)
C24A C25A 1.372(11)
C25A F25A 1.339(9)
C25A C26A 1.380(10)
C26A F26A 1.345(8)
C31A C32A 1.368(11)
C31A H31A 0.95
C32A C33A 1.384(13)
C32A H32A 0.95
C33A C34A 1.373(13)
C33A H33A 0.95
C34A C35A 1.382(11)
C34A H34A 0.95
C35A H35A 0.95
C2B C3B 1.339(10)
C2B C1B 1.532(10)
C2B B1B 1.594(11)
C3B C4B 1.472(10)
C3B H3B 0.95
C4B C5B 1.390(9)
C4B C5C 1.399(9)
C5B C1B 1.495(9)
C1B H1C 0.99
C1B H1D 0.99
B1B C21B 1.642(12)
B1B C11E 1.664(19)
B1B C11B 1.673(13)
C11B C12B 1.366(10)
C11B C16B 1.378(12)
C12B F12B 1.355(9)
C12B C13B 1.370(10)
C13B F13B 1.360(10)
C13B C14B 1.360(11)
C14B F14B 1.349(10)
C14B C15B 1.362(11)
C15B F15B 1.355(10)
C15B C16B 1.366(11)
C16B F16B 1.362(10)
C11E C12E 1.363(14)
C11E C16E 1.382(19)
C12E F12E 1.356(15)
C12E C13E 1.368(14)
C13E F13E 1.357(15)
C13E C14E 1.364(14)
C14E F14E 1.354(15)
C14E C15E 1.364(14)
C15E F15E 1.356(15)
C15E C16E 1.364(14)
C16E F16E 1.358(15)
C21B C22E 1.371(14)
C21B C26E 1.376(18)
C21B C26B 1.390(11)
C21B C22B 1.391(9)
C22B C23B 1.365(10)
C22B F22B 1.368(9)
C23B F23B 1.350(9)
C23B C24B 1.357(10)
C24B F24B 1.351(9)
C24B C25B 1.379(10)
C25B F25B 1.358(9)
C25B C26B 1.381(10)
C26B F26B 1.356(9)
C22E F22E 1.352(15)
C22E C23E 1.371(14)
C23E F23E 1.352(15)
C23E C24E 1.368(14)
C24E F24E 1.349(15)
C24E C25E 1.376(14)
C25E F25E 1.354(15)
C25E C26E 1.375(14)
C26E F26E 1.352(15)
C31B C32B 1.382(11)
C31B H31B 0.95
C32B C33B 1.369(12)
C32B H32B 0.95
C33B C34B 1.378(12)
C33B H33B 0.95
C34B C35B 1.372(11)
C34B H34B 0.95
C35B H35B 0.95
C2C C3C 1.351(10)
C2C C1C 1.520(10)
C2C B1C 1.602(11)
C3C C4C 1.476(9)
C3C H3C 0.95
C4C C5C 1.407(9)
C5C C1C 1.496(10)
C1C H1E 0.99
C1C H1F 0.99
C11C C12F 1.368(12)
C11C C16F 1.399(15)
C11C C12C 1.399(12)
C11C C16C 1.427(13)
C11C B1C 1.645(12)
C12C F12C 1.352(12)
C12C C13C 1.384(12)
C13C F13C 1.348(13)
C13C C14C 1.383(12)
C14C F14C 1.342(12)
C14C C15C 1.382(13)
C15C F15C 1.345(12)
C15C C16C 1.388(12)
C16C F16C 1.355(12)
C12F F12F 1.359(12)
C12F C13F 1.381(12)
C13F F13F 1.343(13)
C13F C14F 1.384(13)
C14F F14F 1.342(12)
C14F C15F 1.377(13)
C15F F15F 1.346(12)
C15F C16F 1.386(13)
C16F F16F 1.351(13)
B1C C21F 1.620(15)
B1C C21C 1.687(14)
C21C C22C 1.377(13)
C21C C26C 1.433(16)
C22C F22C 1.349(13)
C22C C23C 1.390(13)
C23C F23C 1.348(14)
C23C C24C 1.374(13)
C24C F24C 1.348(12)
C24C C25C 1.379(13)
C25C F25C 1.345(13)
C25C C26C 1.382(13)
C26C F26C 1.341(13)
C21F C22F 1.369(14)
C21F C26F 1.405(17)
C22F F22F 1.347(14)
C22F C23F 1.380(13)
C23F F23F 1.338(14)
C23F C24F 1.366(13)
C24F F24F 1.342(13)
C24F C25F 1.376(13)
C25F F25F 1.344(13)
C25F C26F 1.367(13)
C26F F26F 1.353(14)
C31C C32C 1.382(11)
C31C H31C 0.95
C32C C33C 1.362(12)
C32C H32C 0.95
C33C C34C 1.389(11)
C33C H33C 0.95
C34C C35C 1.385(11)
C34C H34C 0.95
C35C H35C 0.95

loop_
_geom_torsion_atom_site_label_1
_geom_torsion_atom_site_label_2
_geom_torsion_atom_site_label_3
_geom_torsion_atom_site_label_4
_geom_torsion
C35A N1A B1A C2A 62.4(8)
C31A N1A B1A C2A -111.4(8)
C35A N1A B1A C11A -60.3(9)
C31A N1A B1A C11A 125.9(8)
C35A N1A B1A C21A -177.0(7)
C31A N1A B1A C21A 9.2(10)
C11A B1A C2A C3A -7.2(12)
N1A B1A C2A C3A -126.1(8)
C21A B1A C2A C3A 116.1(9)
C11A B1A C2A C1A 172.3(6)
N1A B1A C2A C1A 53.4(8)
C21A B1A C2A C1A -64.4(8)
C1A C2A C3A C4A 5.0(8)
B1A C2A C3A C4A -175.5(7)
C2A C3A C4A C5B 173.6(7)
C2A C3A C4A C5A -1.5(8)
C5B C4A C5A C4C 2.0(10)
C3A C4A C5A C4C 177.8(6)
C5B C4A C5A C1A -178.6(6)
C3A C4A C5A C1A -2.8(8)
C4C C5A C1A C2A -175.2(7)
C4A C5A C1A C2A 5.6(7)
C3A C2A C1A C5A -6.4(8)
B1A C2A C1A C5A 174.0(6)
C2A B1A C11A C16A 55.1(9)
N1A B1A C11A C16A 169.6(6)
C21A B1A C11A C16A -71.8(8)
C2A B1A C11A C12A -128.2(8)
N1A B1A C11A C12A -13.7(11)
C21A B1A C11A C12A 104.8(8)
C16A C11A C12A F12A 176.1(7)
B1A C11A C12A F12A -0.7(12)
C16A C11A C12A C13A -3.5(12)
B1A C11A C12A C13A 179.7(8)
F12A C12A C13A F13A 0.3(12)
C11A C12A C13A F13A 180.0(8)
F12A C12A C13A C14A -176.8(8)
C11A C12A C13A C14A 2.9(14)
F13A C13A C14A F14A 2.8(13)
C12A C13A C14A F14A 179.9(8)
F13A C13A C14A C15A -179.4(8)
C12A C13A C14A C15A -2.3(14)
F14A C14A C15A F15A -0.6(12)
C13A C14A C15A F15A -178.4(8)
F14A C14A C15A C16A -179.5(7)
C13A C14A C15A C16A 2.7(13)
F15A C15A C16A F16A -3.2(11)
C14A C15A C16A F16A 175.7(7)
F15A C15A C16A C11A 177.3(7)
C14A C15A C16A C11A -3.8(13)
C12A C11A C16A F16A -175.5(6)
B1A C11A C16A F16A 1.6(11)
C12A C11A C16A C15A 4.0(11)
B1A C11A C16A C15A -178.9(7)
C2A B1A C21A C22A 168.7(7)
C11A B1A C21A C22A -63.4(9)
N1A B1A C21A C22A 55.4(9)
C2A B1A C21A C26A -15.9(10)
C11A B1A C21A C26A 112.1(8)
N1A B1A C21A C26A -129.2(7)
C26A C21A C22A F22A -177.5(6)
B1A C21A C22A F22A -1.6(11)
C26A C21A C22A C23A 4.1(11)
B1A C21A C22A C23A 179.9(7)
F22A C22A C23A F23A -0.6(11)
C21A C22A C23A F23A 177.9(7)
F22A C22A C23A C24A 179.2(7)
C21A C22A C23A C24A -2.4(13)
F23A C23A C24A F24A 0.6(12)
C22A C23A C24A F24A -179.2(7)
F23A C23A C24A C25A 179.7(8)
C22A C23A C24A C25A 0.0(12)
F24A C24A C25A F25A 0.5(12)
C23A C24A C25A F25A -178.6(7)
F24A C24A C25A C26A 179.4(7)
C23A C24A C25A C26A 0.3(13)
F25A C25A C26A F26A 0.2(11)
C24A C25A C26A F26A -178.7(7)
F25A C25A C26A C21A -179.3(7)
C24A C25A C26A C21A 1.7(13)
C22A C21A C26A F26A 176.8(7)
B1A C21A C26A F26A 1.0(11)
C22A C21A C26A C25A -3.7(11)
B1A C21A C26A C25A -179.5(7)
C35A N1A C31A C32A 4.9(12)
B1A N1A C31A C32A 178.6(8)
N1A C31A C32A C33A -2.3(14)
C31A C32A C33A C34A -1.0(15)
C32A C33A C34A C35A 1.6(14)
C31A N1A C35A C34A -4.3(12)
B1A N1A C35A C34A -178.5(8)
C33A C34A C35A N1A 1.1(14)
C1B C2B C3B C4B -0.6(8)
B1B C2B C3B C4B 175.4(7)
C2B C3B C4B C5B 1.8(9)
C2B C3B C4B C5C 178.5(7)
C5A C4A C5B C4B -1.9(10)
C3A C4A C5B C4B -176.5(7)
C5A C4A C5B C1B 178.4(7)
C3A C4A C5B C1B 3.9(13)
C5C C4B C5B C4A 1.0(10)
C3B C4B C5B C4A 178.1(6)
C5C C4B C5B C1B -179.3(6)
C3B C4B C5B C1B -2.2(8)
C4A C5B C1B C2B -178.5(7)
C4B C5B C1B C2B 1.8(7)
C3B C2B C1B C5B -0.7(8)
B1B C2B C1B C5B -177.1(7)
C3B C2B B1B N1B 4.2(12)
C1B C2B B1B N1B 179.7(6)
C3B C2B B1B C21B -114.3(9)
C1B C2B B1B C21B 61.2(9)
C3B C2B B1B C11E 104.7(17)
C1B C2B B1B C11E -79.7(17)
C3B C2B B1B C11B 120.6(9)
C1B C2B B1B C11B -63.9(10)
C35B N1B B1B C2B -128.0(8)
C31B N1B B1B C2B 54.2(9)
C35B N1B B1B C21B -13.6(10)
C31B N1B B1B C21B 168.6(6)
C35B N1B B1B C11E 115.1(12)
C31B N1B B1B C11E -62.7(12)
C35B N1B B1B C11B 108.0(8)
C31B N1B B1B C11B -69.8(8)
C2B B1B C11B C12B -16.9(12)
N1B B1B C11B C12B 103.0(9)
C21B B1B C11B C12B -137.2(8)
C2B B1B C11B C16B 168.2(10)
N1B B1B C11B C16B -71.9(12)
C21B B1B C11B C16B 47.9(13)
C16B C11B C12B F12B 177.7(9)
B1B C11B C12B F12B 2.5(11)
C16B C11B C12B C13B -3.0(14)
B1B C11B C12B C13B -178.3(11)
F12B C12B C13B F13B 0.3(17)
C11B C12B C13B F13B -179.0(11)
F12B C12B C13B C14B -178.8(12)
C11B C12B C13B C14B 1.9(18)
F13B C13B C14B F14B -1.(2)
C12B C13B C14B F14B 177.8(13)
F13B C13B C14B C15B -179.3(15)
C12B C13B C14B C15B 0.(2)
F14B C14B C15B F15B 1.(3)
C13B C14B C15B F15B 178.8(15)
F14B C14B C15B C16B -178.0(14)
C13B C14B C15B C16B 0.(2)
F15B C15B C16B F16B -2.(2)
C14B C15B C16B F16B 177.2(14)
F15B C15B C16B C11B 179.8(14)
C14B C15B C16B C11B -1.(2)
C12B C11B C16B F16B -175.7(10)
B1B C11B C16B F16B -0.3(17)
C12B C11B C16B C15B 2.8(18)
B1B C11B C16B C15B 178.3(12)
C2B B1B C11E C12E 4.(2)
N1B B1B C11E C12E 116.6(18)
C21B B1B C11E C12E -127.2(16)
C2B B1B C11E C16E 179.(2)
N1B B1B C11E C16E -69.(3)
C21B B1B C11E C16E 47.(3)
C16E C11E C12E F12E 179.(2)
B1B C11E C12E F12E -7.(3)
C16E C11E C12E C13E -3.(3)
B1B C11E C12E C13E 172.(4)
F12E C12E C13E F13E -1.(5)
C11E C12E C13E F13E -179.(3)
F12E C12E C13E C14E -180.(3)
C11E C12E C13E C14E 1.(5)
F13E C13E C14E F14E -6.(7)
C12E C13E C14E F14E 173.(4)
F13E C13E C14E C15E -178.(4)
C12E C13E C14E C15E 1.(6)
F14E C14E C15E F15E 10.(7)
C13E C14E C15E F15E -178.(4)
F14E C14E C15E C16E -174.(4)
C13E C14E C15E C16E -2.(6)
F15E C15E C16E F16E -3.(6)
C14E C15E C16E F16E -179.(4)
F15E C15E C16E C11E 176.(4)
C14E C15E C16E C11E 0.(6)
C12E C11E C16E F16E -179.(3)
B1B C11E C16E F16E 6.(5)
C12E C11E C16E C15E 2.(5)
B1B C11E C16E C15E -173.(4)
C2B B1B C21B C22E -127.0(19)
N1B B1B C21B C22E 115.2(19)
C11E B1B C21B C22E 8.(2)
C2B B1B C21B C26E 68.(4)
N1B B1B C21B C26E -50.(4)
C11E B1B C21B C26E -157.(4)
C2B B1B C21B C26B 61.6(11)
N1B B1B C21B C26B -56.3(11)
C11B B1B C21B C26B -171.8(10)
C2B B1B C21B C22B -104.3(8)
N1B B1B C21B C22B 137.9(7)
C11B B1B C21B C22B 22.4(11)
C26B C21B C22B C23B 4.2(12)
B1B C21B C22B C23B 170.9(9)
C26B C21B C22B F22B -177.0(8)
B1B C21B C22B F22B -10.3(9)
F22B C22B C23B F23B -2.1(12)
C21B C22B C23B F23B 176.7(8)
F22B C22B C23B C24B 177.6(9)
C21B C22B C23B C24B -3.5(15)
F23B C23B C24B F24B -2.0(17)
C22B C23B C24B F24B 178.3(10)
F23B C23B C24B C25B -179.3(11)
C22B C23B C24B C25B 1.0(17)
F24B C24B C25B F25B 4.3(19)
C23B C24B C25B F25B -178.5(11)
F24B C24B C25B C26B -176.9(12)
C23B C24B C25B C26B 0.3(19)
F25B C25B C26B F26B 0.(2)
C24B C25B C26B F26B -179.2(13)
F25B C25B C26B C21B 179.5(12)
C24B C25B C26B C21B 1.(2)
C22B C21B C26B F26B 177.2(12)
B1B C21B C26B F26B 9.0(18)
C22B C21B C26B C25B -2.8(17)
B1B C21B C26B C25B -170.9(12)
C26E C21B C22E F22E 173.(3)
B1B C21B C22E F22E 6.5(19)
C26E C21B C22E C23E -16.(5)
B1B C21B C22E C23E 177.9(13)
F22E C22E C23E F23E 0.(2)
C21B C22E C23E F23E -172.(3)
F22E C22E C23E C24E 179.(2)
C21B C22E C23E C24E 8.(3)
F23E C23E C24E F24E -2.(5)
C22E C23E C24E F24E 179.(3)
F23E C23E C24E C25E -178.(4)
C22E C23E C24E C25E 3.(5)
F24E C24E C25E F25E 7.(7)
C23E C24E C25E F25E -177.(4)
F24E C24E C25E C26E 179.(5)
C23E C24E C25E C26E -4.(7)
F25E C25E C26E F26E -4.(8)
C24E C25E C26E F26E -177.(5)
F25E C25E C26E C21B 168.(5)
C24E C25E C26E C21B -4.(8)
C22E C21B C26E F26E -173.(4)
B1B C21B C26E F26E -7.(7)
C22E C21B C26E C25E 14.(7)
B1B C21B C26E C25E -179.(4)
C35B N1B C31B C32B 1.8(11)
B1B N1B C31B C32B 179.7(7)
N1B C31B C32B C33B 0.8(12)
C31B C32B C33B C34B -2.0(13)
C32B C33B C34B C35B 0.9(13)
C31B N1B C35B C34B -3.0(12)
B1B N1B C35B C34B 179.3(7)
C33B C34B C35B N1B 1.7(13)
C1C C2C C3C C4C 1.9(9)
B1C C2C C3C C4C 173.2(7)
C4A C5A C4C C5C -1.3(10)
C1A C5A C4C C5C 179.5(7)
C4A C5A C4C C3C 177.5(7)
C1A C5A C4C C3C -1.7(13)
C2C C3C C4C C5A -179.5(7)
C2C C3C C4C C5C -0.5(8)
C5B C4B C5C C4C -0.2(10)
C3B C4B C5C C4C -176.6(7)
C5B C4B C5C C1C -177.1(7)
C3B C4B C5C C1C 6.6(13)
C5A C4C C5C C4B 0.4(10)
C3C C4C C5C C4B -178.7(6)
C5A C4C C5C C1C 177.9(6)
C3C C4C C5C C1C -1.1(8)
C4B C5C C1C C2C 179.3(7)
C4C C5C C1C C2C 2.2(8)
C3C C2C C1C C5C -2.5(8)
B1C C2C C1C C5C -175.0(6)
C16C C11C C12C F12C -177.6(11)
B1C C11C C12C F12C -15.6(9)
C16C C11C C12C C13C 2.4(18)
B1C C11C C12C C13C 164.4(14)
F12C C12C C13C F13C 4.(2)
C11C C12C C13C F13C -176.4(17)
F12C C12C C13C C14C -179.9(15)
C11C C12C C13C C14C 0.(3)
F13C C13C C14C F14C -4.(3)
C12C C13C C14C F14C 179.5(17)
F13C C13C C14C C15C 176.6(19)
C12C C13C C14C C15C 0.(3)
F14C C14C C15C F15C 3.(3)
C13C C14C C15C F15C -176.9(18)
F14C C14C C15C C16C 177.6(19)
C13C C14C C15C C16C -3.(3)
F15C C15C C16C F16C -2.(3)
C14C C15C C16C F16C -175.7(19)
F15C C15C C16C C11C -179.8(17)
C14C C15C C16C C11C 6.(3)
C12C C11C C16C F16C 176.4(16)
B1C C11C C16C F16C 14.(2)
C12C C11C C16C C15C -6.(2)
B1C C11C C16C C15C -168.0(16)
C16F C11C C12F F12F 179.7(13)
B1C C11C C12F F12F -12.4(14)
C16F C11C C12F C13F 3.(2)
B1C C11C C12F C13F 171.2(10)
F12F C12F C13F F13F -1.4(18)
C11C C12F C13F F13F 175.2(18)
F12F C12F C13F C14F 178.5(14)
C11C C12F C13F C14F -4.9(19)
F13F C13F C14F F14F 4.(3)
C12F C13F C14F F14F -176.0(15)
F13F C13F C14F C15F -179.(2)
C12F C13F C14F C15F 1.(3)
F14F C14F C15F F15F 0.(3)
C13F C14F C15F F15F -177.6(18)
F14F C14F C15F C16F -179.(2)
C13F C14F C15F C16F 4.(3)
F15F C15F C16F F16F 7.(3)
C14F C15F C16F F16F -174.(2)
F15F C15F C16F C11C 176.0(18)
C14F C15F C16F C11C -5.(3)
C12F C11C C16F F16F 170.1(19)
B1C C11C C16F F16F 0.(3)
C12F C11C C16F C15F 2.(3)
B1C C11C C16F C15F -168.1(17)
C3C C2C B1C C21F -8.8(14)
C1C C2C B1C C21F 161.5(10)
C3C C2C B1C N1C 112.2(9)
C1C C2C B1C N1C -77.5(9)
C3C C2C B1C C11C -131.5(9)
C1C C2C B1C C11C 38.8(9)
C3C C2C B1C C21C 4.2(13)
C1C C2C B1C C21C 174.5(9)
C31C N1C B1C C2C -1.3(10)
C35C N1C B1C C2C 178.1(7)
C31C N1C B1C C21F 124.8(10)
C35C N1C B1C C21F -55.8(11)
C31C N1C B1C C11C -115.5(8)
C35C N1C B1C C11C 63.9(9)
C31C N1C B1C C21C 115.4(9)
C35C N1C B1C C21C -65.1(9)
C12F C11C B1C C2C -97.5(12)
C16F C11C B1C C2C 71.5(14)
C12C C11C B1C C2C -100.0(9)
C16C C11C B1C C2C 59.1(14)
C12F C11C B1C C21F 137.1(13)
C16F C11C B1C C21F -53.9(16)
C12F C11C B1C N1C 20.4(13)
C16F C11C B1C N1C -170.7(13)
C12C C11C B1C N1C 17.9(11)
C16C C11C B1C N1C 177.0(12)
C12C C11C B1C C21C 131.0(11)
C16C C11C B1C C21C -69.9(16)
C2C B1C C21C C22C 61.0(13)
N1C B1C C21C C22C -54.8(12)
C11C B1C C21C C22C -172.8(9)
C2C B1C C21C C26C -120.8(16)
N1C B1C C21C C26C 123.4(16)
C11C B1C C21C C26C 5.(2)
C26C C21C C22C F22C -177.6(11)
B1C C21C C22C F22C 0.9(14)
C26C C21C C22C C23C 2.0(18)
B1C C21C C22C C23C -179.5(17)
F22C C22C C23C F23C 2.(2)
C21C C22C C23C F23C -177.8(15)
F22C C22C C23C C24C -178.6(15)
C21C C22C C23C C24C 2.(3)
F23C C23C C24C F24C 1.(3)
C22C C23C C24C F24C -179.0(16)
F23C C23C C24C C25C 177.1(19)
C22C C23C C24C C25C -2.(3)
F24C C24C C25C F25C -1.(3)
C23C C24C C25C F25C -178.1(18)
F24C C24C C25C C26C 175.8(18)
C23C C24C C25C C26C -1.(3)
F25C C25C C26C F26C 2.(3)
C24C C25C C26C F26C -174.9(19)
F25C C25C C26C C21C -177.5(18)
C24C C25C C26C C21C 5.(3)
C22C C21C C26C F26C 174.6(15)
B1C C21C C26C F26C -4.(3)
C22C C21C C26C C25C -5.(2)
B1C C21C C26C C25C 176.1(17)
C2C B1C C21F C22F 64.6(14)
N1C B1C C21F C22F -58.4(13)
C11C B1C C21F C22F -176.1(9)
C2C B1C C21F C26F -122.(2)
N1C B1C C21F C26F 115.(2)
C11C B1C C21F C26F -3.(2)
C26F C21F C22F F22F -178.9(14)
B1C C21F C22F F22F -4.7(15)
C26F C21F C22F C23F 1.(2)
B1C C21F C22F C23F 174.9(18)
F22F C22F C23F F23F 3.(2)
C21F C22F C23F F23F -176.5(16)
F22F C22F C23F C24F -179.6(16)
C21F C22F C23F C24F 1.(3)
F23F C23F C24F F24F -6.(3)
C22F C23F C24F F24F 176.7(18)
F23F C23F C24F C25F 176.(2)
C22F C23F C24F C25F -1.(3)
F24F C24F C25F F25F 5.(3)
C23F C24F C25F F25F -177.(2)
F24F C24F C25F C26F -178.(2)
C23F C24F C25F C26F 0.(3)
F25F C25F C26F F26F 1.(3)
C24F C25F C26F F26F -177.(2)
F25F C25F C26F C21F 179.(2)
C24F C25F C26F C21F 1.(3)
C22F C21F C26F F26F 176.0(18)
B1C C21F C26F F26F 3.(3)
C22F C21F C26F C25F -2.(3)
B1C C21F C26F C25F -174.9(19)
C35C N1C C31C C32C -1.6(12)
B1C N1C C31C C32C 177.8(7)
N1C C31C C32C C33C -0.5(12)
C31C C32C C33C C34C 3.3(13)
C32C C33C C34C C35C -3.9(13)
C31C N1C C35C C34C 1.0(12)
B1C N1C C35C C34C -178.4(7)
C33C C34C C35C N1C 1.7(12)
